data_4089381
loop_
_publ_author_name
'Salembier, H\'elori'
'Mauldin, Joshua'
'Hammond, Tom'
'Wallace, Rodney'
'Alqassab, Essa'
'Hall, Michael B.'
'P\'erez, Lisa M.'
'Chen, Yuen-Jing Alexis'
'Turner, Katherine E.'
'Bockoven, Eric'
'Brennessel, William'
'Chin, Robert M.'

_publ_section_title
;
 Diruthenium Naphthalene and Anthracene Complexes Containing a Doubly
 Linked Dicyclopentadienyl Ligand
;
_journal_issue 13
_journal_name_full Organometallics
_journal_page_first 4838
_journal_paper_doi 10.1021/om300384d
_journal_volume 31
_journal_year 2012
_chemical_formula_moiety 'C26 H26 Ru2'
_chemical_formula_sum 'C26 H26 Ru2'
_chemical_formula_weight 540.61
_chemical_name_common unimc16
_space_group_IT_number 14
_space_group_name_Hall '-P 2yn'
_space_group_name_H-M_alt 'P 1 21/n 1'
_symmetry_cell_setting monoclinic
_symmetry_space_group_name_H-M 'P 1 21/n 1'
_atom_sites_solution_hydrogens geom
_atom_sites_solution_primary direct
_atom_sites_solution_secondary difmap
_audit_creation_method SHELXL-97
_cell_angle_alpha 90.00
_cell_angle_beta 101.714(2)
_cell_angle_gamma 90.00
_cell_formula_units_Z 4
_cell_length_a 8.0897(9)
_cell_length_b 16.2936(18)
_cell_length_c 15.1490(17)
_cell_measurement_reflns_used 3941
_cell_measurement_temperature 100.0(1)
_cell_measurement_theta_max 37.55
_cell_measurement_theta_min 2.85
_cell_volume 1955.2(4)
_computing_cell_refinement 'SAINT (Bruker, 2009)'
_computing_data_collection 'APEX2 (Bruker, 2011)'
_computing_data_reduction 'SAINT (Bruker, 2009)'
_computing_molecular_graphics 'SHELXTL (Sheldrick, 2008)'
_computing_publication_material 'SHELXTL (Sheldrick, 2008)'
_computing_structure_refinement 'SHELXL-97 (Sheldrick, 2008)'
_computing_structure_solution 'SIR97 (Altomare et al., 1999)'
_diffrn_ambient_temperature 100.0(1)
_diffrn_measured_fraction_theta_full 0.989
_diffrn_measured_fraction_theta_max 0.989
_diffrn_measurement_device_type 'Bruker SMART APEX II CCD Platform'
_diffrn_measurement_method 'area detector, \w scans per \f'
_diffrn_radiation_monochromator graphite
_diffrn_radiation_source 'fine-focus sealed tube'
_diffrn_radiation_type MoK\a
_diffrn_radiation_wavelength 0.71073
_diffrn_reflns_av_R_equivalents 0.0567
_diffrn_reflns_av_sigmaI/netI 0.0417
_diffrn_reflns_limit_h_max 13
_diffrn_reflns_limit_h_min -13
_diffrn_reflns_limit_k_max 27
_diffrn_reflns_limit_k_min -27
_diffrn_reflns_limit_l_max 26
_diffrn_reflns_limit_l_min -25
_diffrn_reflns_number 60468
_diffrn_reflns_theta_full 37.78
_diffrn_reflns_theta_max 37.78
_diffrn_reflns_theta_min 1.86
_diffrn_standards_number 0
_exptl_absorpt_coefficient_mu 1.554
_exptl_absorpt_correction_T_max 0.9125
_exptl_absorpt_correction_T_min 0.5415
_exptl_absorpt_correction_type multi-scan
_exptl_absorpt_process_details 'SADABS (Sheldrick, 2008)'
_exptl_crystal_colour orange-black
_exptl_crystal_density_diffrn 1.837
_exptl_crystal_density_method 'not measured'
_exptl_crystal_description needle
_exptl_crystal_F_000 1080
_exptl_crystal_size_max 0.45
_exptl_crystal_size_mid 0.16
_exptl_crystal_size_min 0.06
_refine_diff_density_max 0.938
_refine_diff_density_min -1.102
_refine_diff_density_rms 0.143
_refine_ls_extinction_method none
_refine_ls_goodness_of_fit_ref 1.018
_refine_ls_hydrogen_treatment mixed
_refine_ls_matrix_type full
_refine_ls_number_parameters 289
_refine_ls_number_reflns 10368
_refine_ls_number_restraints 0
_refine_ls_restrained_S_all 1.018
_refine_ls_R_factor_all 0.0489
_refine_ls_R_factor_gt 0.0312
_refine_ls_shift/su_max 0.002
_refine_ls_shift/su_mean 0.000
_refine_ls_structure_factor_coef Fsqd
_refine_ls_weighting_details 'calc w=1/[\s^2^(Fo^2^)+(0.0278P)^2^+0.8904P] where P=(Fo^2^+2Fc^2^)/3'
_refine_ls_weighting_scheme calc
_refine_ls_wR_factor_gt 0.0623
_refine_ls_wR_factor_ref 0.0680
_reflns_number_gt 8052
_reflns_number_total 10368
_reflns_threshold_expression >2sigma(I)
_cod_data_source_file om300384d_si_002.cif
_cod_data_source_block 2
_cod_database_code 4089381

loop_
_symmetry_equiv_pos_as_xyz
'x, y, z'
'-x+1/2, y+1/2, -z+1/2'
'-x, -y, -z'
'x-1/2, -y-1/2, z-1/2'

loop_
_atom_site_label
_atom_site_type_symbol
_atom_site_fract_x
_atom_site_fract_y
_atom_site_fract_z
_atom_site_U_iso_or_equiv
_atom_site_adp_type
_atom_site_occupancy
_atom_site_symmetry_multiplicity
_atom_site_calc_flag
_atom_site_refinement_flags
Ru1 Ru 0.003835(17) 0.266215(8) 0.323057(9) 0.01161(3) Uani 1 1 d .
Ru2 Ru 0.366254(17) 0.415632(8) 0.350997(9) 0.01077(3) Uani 1 1 d .
C1 C 0.0374(2) 0.28346(12) 0.47294(11) 0.0156(3) Uani 1 1 d .
H1 H -0.022(3) 0.3198(15) 0.5026(16) 0.018(6) Uiso 1 1 d .
C2 C -0.0347(2) 0.20570(12) 0.44562(12) 0.0180(3) Uani 1 1 d .
H2 H -0.138(3) 0.1933(16) 0.4573(17) 0.022(6) Uiso 1 1 d .
C3 C 0.0511(2) 0.15094(11) 0.39864(12) 0.0174(3) Uani 1 1 d .
H3 H 0.002(3) 0.0976(16) 0.3767(17) 0.024(7) Uiso 1 1 d .
C4 C 0.2076(2) 0.17453(11) 0.37709(12) 0.0159(3) Uani 1 1 d .
H4 H 0.262(3) 0.1391(13) 0.3403(15) 0.009(5) Uiso 1 1 d .
C5 C 0.4307(2) 0.28639(11) 0.37874(11) 0.0132(3) Uani 1 1 d .
H5 H 0.487(3) 0.2531(13) 0.3427(15) 0.010(5) Uiso 1 1 d .
C6 C 0.5393(2) 0.34024(11) 0.44133(12) 0.0153(3) Uani 1 1 d .
H6 H 0.660(3) 0.3418(14) 0.4472(15) 0.015(6) Uiso 1 1 d .
C7 C 0.4562(2) 0.39317(11) 0.49145(12) 0.0159(3) Uani 1 1 d .
H7 H 0.509(3) 0.4328(15) 0.5332(16) 0.018(6) Uiso 1 1 d .
C8 C 0.2746(2) 0.38680(11) 0.47295(11) 0.0144(3) Uani 1 1 d .
H8 H 0.219(3) 0.4250(15) 0.4994(16) 0.018(6) Uiso 1 1 d .
C9 C 0.1937(2) 0.30736(10) 0.45300(11) 0.0133(3) Uani 1 1 d .
C10 C 0.2788(2) 0.25244(10) 0.40283(11) 0.0124(3) Uani 1 1 d .
C21 C -0.0797(2) 0.37741(11) 0.24025(11) 0.0130(3) Uani 1 1 d .
C22 C 0.0084(2) 0.32560(10) 0.18958(11) 0.0129(3) Uani 1 1 d .
C23 C -0.0782(2) 0.24822(11) 0.17720(12) 0.0155(3) Uani 1 1 d .
H23 H -0.0454 0.2016 0.1472 0.019 Uiso 1 1 calc R
C24 C -0.2215(2) 0.25368(12) 0.21778(13) 0.0174(3) Uani 1 1 d .
H24 H -0.3032 0.2118 0.2179 0.021 Uiso 1 1 calc R
C25 C -0.2220(2) 0.33250(11) 0.25815(12) 0.0160(3) Uani 1 1 d .
H25 H -0.3023 0.3520 0.2911 0.019 Uiso 1 1 calc R
C26 C 0.2400(2) 0.42396(10) 0.20880(10) 0.0114(3) Uani 1 1 d .
C27 C 0.1538(2) 0.47534(10) 0.26072(11) 0.0120(3) Uani 1 1 d .
C28 C 0.2702(2) 0.53688(10) 0.30372(11) 0.0146(3) Uani 1 1 d .
H28 H 0.2464 0.5788 0.3429 0.018 Uiso 1 1 calc R
C29 C 0.4280(2) 0.52391(11) 0.27719(12) 0.0148(3) Uani 1 1 d .
H29 H 0.5272 0.5559 0.2953 0.018 Uiso 1 1 calc R
C30 C 0.4099(2) 0.45409(11) 0.21852(11) 0.0141(3) Uani 1 1 d .
H30 H 0.4952 0.4316 0.1909 0.017 Uiso 1 1 calc R
C31 C -0.0317(2) 0.46606(10) 0.26259(11) 0.0138(3) Uani 1 1 d .
C32 C -0.0746(2) 0.49236(12) 0.35235(12) 0.0183(3) Uani 1 1 d .
H32A H -0.0091 0.4594 0.4013 0.027 Uiso 1 1 calc R
H32B H -0.1954 0.4840 0.3500 0.027 Uiso 1 1 calc R
H32C H -0.0468 0.5505 0.3632 0.027 Uiso 1 1 calc R
C33 C -0.1345(2) 0.52134(12) 0.18765(13) 0.0185(3) Uani 1 1 d .
H33A H -0.1144 0.5039 0.1288 0.028 Uiso 1 1 calc R
H33B H -0.0991 0.5786 0.1986 0.028 Uiso 1 1 calc R
H33C H -0.2551 0.5164 0.1882 0.028 Uiso 1 1 calc R
C34 C 0.1584(2) 0.35270(10) 0.15196(10) 0.0126(3) Uani 1 1 d .
C35 C 0.2801(2) 0.28159(11) 0.14851(12) 0.0156(3) Uani 1 1 d .
H35A H 0.3115 0.2564 0.2083 0.023 Uiso 1 1 calc R
H35B H 0.3816 0.3022 0.1300 0.023 Uiso 1 1 calc R
H35C H 0.2252 0.2405 0.1050 0.023 Uiso 1 1 calc R
C36 C 0.0945(2) 0.38356(12) 0.05409(11) 0.0171(3) Uani 1 1 d .
H36A H 0.0074 0.4255 0.0536 0.026 Uiso 1 1 calc R
H36B H 0.0467 0.3375 0.0157 0.026 Uiso 1 1 calc R
H36C H 0.1889 0.4072 0.0312 0.026 Uiso 1 1 calc R

loop_
_atom_site_aniso_label
_atom_site_aniso_U_11
_atom_site_aniso_U_22
_atom_site_aniso_U_33
_atom_site_aniso_U_23
_atom_site_aniso_U_13
_atom_site_aniso_U_12
Ru1 0.01039(6) 0.01284(6) 0.01198(5) -0.00011(4) 0.00313(4) -0.00127(4)
Ru2 0.01028(6) 0.01101(5) 0.01067(5) 0.00028(4) 0.00129(4) -0.00041(4)
C1 0.0162(8) 0.0200(8) 0.0117(6) 0.0004(6) 0.0053(6) -0.0009(6)
C2 0.0174(8) 0.0209(8) 0.0165(7) 0.0022(6) 0.0055(6) -0.0043(6)
C3 0.0207(8) 0.0144(7) 0.0165(7) 0.0028(6) 0.0024(6) -0.0034(6)
C4 0.0175(8) 0.0124(7) 0.0171(7) 0.0005(6) 0.0018(6) 0.0003(6)
C5 0.0127(7) 0.0134(7) 0.0137(6) 0.0016(5) 0.0033(5) 0.0014(5)
C6 0.0121(7) 0.0175(7) 0.0150(7) 0.0038(6) -0.0004(5) -0.0003(6)
C7 0.0182(8) 0.0148(7) 0.0128(7) 0.0014(5) -0.0014(6) -0.0017(6)
C8 0.0175(8) 0.0137(7) 0.0121(6) -0.0010(5) 0.0033(6) -0.0005(6)
C9 0.0152(7) 0.0145(7) 0.0104(6) 0.0004(5) 0.0029(5) -0.0007(5)
C10 0.0125(7) 0.0125(7) 0.0120(6) 0.0009(5) 0.0015(5) 0.0005(5)
C21 0.0095(7) 0.0159(7) 0.0131(6) 0.0010(5) 0.0012(5) 0.0006(5)
C22 0.0114(7) 0.0136(7) 0.0130(6) -0.0009(5) 0.0011(5) -0.0009(5)
C23 0.0154(8) 0.0171(7) 0.0132(7) -0.0013(5) 0.0009(6) -0.0027(6)
C24 0.0128(7) 0.0204(8) 0.0185(8) 0.0012(6) 0.0017(6) -0.0039(6)
C25 0.0093(7) 0.0211(8) 0.0178(7) 0.0023(6) 0.0028(6) 0.0001(6)
C26 0.0111(7) 0.0125(7) 0.0107(6) 0.0000(5) 0.0019(5) 0.0005(5)
C27 0.0125(7) 0.0110(6) 0.0125(6) 0.0011(5) 0.0026(5) 0.0018(5)
C28 0.0170(8) 0.0108(7) 0.0152(7) 0.0003(5) 0.0015(6) 0.0003(5)
C29 0.0138(7) 0.0131(7) 0.0172(7) 0.0016(6) 0.0025(6) -0.0021(5)
C30 0.0130(7) 0.0148(7) 0.0146(7) 0.0023(5) 0.0032(5) -0.0001(5)
C31 0.0116(7) 0.0143(7) 0.0153(7) -0.0004(5) 0.0025(5) 0.0014(5)
C32 0.0177(8) 0.0200(8) 0.0186(8) -0.0018(6) 0.0072(6) 0.0047(6)
C33 0.0140(8) 0.0197(8) 0.0215(8) 0.0029(6) 0.0027(6) 0.0055(6)
C34 0.0128(7) 0.0151(7) 0.0101(6) -0.0008(5) 0.0029(5) 0.0002(5)
C35 0.0160(8) 0.0172(7) 0.0140(7) -0.0021(6) 0.0039(6) 0.0022(6)
C36 0.0176(8) 0.0209(8) 0.0124(7) 0.0004(6) 0.0019(6) 0.0007(6)

loop_
_atom_type_symbol
_atom_type_description
_atom_type_scat_dispersion_real
_atom_type_scat_dispersion_imag
_atom_type_scat_source
C C 0.0033 0.0016 'International Tables Vol C Tables 4.2.6.8 and 6.1.1.4'
H H 0.0000 0.0000 'International Tables Vol C Tables 4.2.6.8 and 6.1.1.4'
Ru Ru -1.2594 0.8363 'International Tables Vol C Tables 4.2.6.8 and 6.1.1.4'

loop_
_geom_angle_atom_site_label_1
_geom_angle_atom_site_label_2
_geom_angle_atom_site_label_3
_geom_angle
C24 Ru1 C25 38.16(7)
C24 Ru1 C2 109.79(7)
C25 Ru1 C2 110.91(7)
C24 Ru1 C3 109.50(7)
C25 Ru1 C3 134.58(7)
C2 Ru1 C3 37.59(7)
C24 Ru1 C23 37.97(7)
C25 Ru1 C23 63.71(7)
C2 Ru1 C23 136.98(7)
C3 Ru1 C23 113.36(7)
C24 Ru1 C21 63.28(7)
C25 Ru1 C21 38.01(6)
C2 Ru1 C21 140.14(7)
C3 Ru1 C21 172.30(7)
C23 Ru1 C21 63.04(6)
C24 Ru1 C22 62.96(7)
C25 Ru1 C22 63.00(6)
C2 Ru1 C22 172.67(7)
C3 Ru1 C22 143.64(7)
C23 Ru1 C22 37.69(6)
C21 Ru1 C22 37.12(6)
C24 Ru1 C1 131.57(7)
C25 Ru1 C1 108.18(7)
C2 Ru1 C1 37.38(7)
C3 Ru1 C1 66.87(7)
C23 Ru1 C1 169.53(7)
C21 Ru1 C1 115.30(7)
C22 Ru1 C1 146.46(6)
C24 Ru1 C4 130.33(7)
C25 Ru1 C4 168.04(7)
C2 Ru1 C4 67.11(7)
C3 Ru1 C4 37.33(7)
C23 Ru1 C4 109.08(7)
C21 Ru1 C4 149.28(7)
C22 Ru1 C4 117.89(7)
C1 Ru1 C4 77.68(7)
C24 Ru1 C10 161.21(7)
C25 Ru1 C10 155.82(6)
C2 Ru1 C10 78.47(7)
C3 Ru1 C10 66.27(6)
C23 Ru1 C10 125.06(7)
C21 Ru1 C10 121.43(6)
C22 Ru1 C10 108.74(6)
C1 Ru1 C10 65.12(6)
C4 Ru1 C10 36.06(6)
C24 Ru1 C9 162.75(7)
C25 Ru1 C9 125.88(7)
C2 Ru1 C9 66.13(7)
C3 Ru1 C9 77.92(6)
C23 Ru1 C9 154.13(6)
C21 Ru1 C9 108.26(6)
C22 Ru1 C9 120.41(6)
C1 Ru1 C9 35.85(6)
C4 Ru1 C9 64.94(6)
C10 Ru1 C9 35.97(6)
C7 Ru2 C6 38.46(7)
C7 Ru2 C8 39.06(7)
C6 Ru2 C8 67.92(7)
C7 Ru2 C5 67.93(7)
C6 Ru2 C5 39.15(7)
C8 Ru2 C5 74.83(7)
C7 Ru2 C28 120.46(7)
C6 Ru2 C28 150.61(7)
C8 Ru2 C28 108.23(7)
C5 Ru2 C28 170.22(6)
C7 Ru2 C26 170.32(7)
C6 Ru2 C26 141.15(7)
C8 Ru2 C26 132.54(6)
C5 Ru2 C26 107.06(6)
C28 Ru2 C26 63.85(6)
C7 Ru2 C27 139.65(7)
C6 Ru2 C27 169.28(7)
C8 Ru2 C27 105.42(7)
C5 Ru2 C27 132.20(6)
C28 Ru2 C27 38.29(6)
C26 Ru2 C27 37.89(6)
C7 Ru2 C30 150.79(7)
C6 Ru2 C30 122.87(7)
C8 Ru2 C30 169.03(7)
C5 Ru2 C30 111.92(6)
C28 Ru2 C30 63.67(7)
C26 Ru2 C30 38.25(6)
C27 Ru2 C30 63.61(6)
C7 Ru2 C29 125.25(7)
C6 Ru2 C29 126.87(7)
C8 Ru2 C29 139.11(7)
C5 Ru2 C29 143.06(7)
C28 Ru2 C29 38.02(7)
C26 Ru2 C29 63.86(6)
C27 Ru2 C29 63.74(6)
C30 Ru2 C29 38.02(6)
C9 C1 C2 121.03(17)
C9 C1 Ru1 75.43(10)
C2 C1 Ru1 68.67(10)
C9 C1 H1 119.9(15)
C2 C1 H1 119.1(15)
Ru1 C1 H1 126.7(15)
C3 C2 C1 119.79(17)
C3 C2 Ru1 71.69(10)
C1 C2 Ru1 73.95(10)
C3 C2 H2 121.5(16)
C1 C2 H2 118.6(16)
Ru1 C2 H2 124.1(16)
C2 C3 C4 119.82(17)
C2 C3 Ru1 70.72(11)
C4 C3 Ru1 73.61(10)
C2 C3 H3 121.5(16)
C4 C3 H3 118.5(16)
Ru1 C3 H3 124.3(15)
C10 C4 C3 120.68(17)
C10 C4 Ru1 74.47(10)
C3 C4 Ru1 69.07(10)
C10 C4 H4 119.2(13)
C3 C4 H4 119.9(13)
Ru1 C4 H4 124.7(13)
C6 C5 C10 119.66(15)
C6 C5 Ru2 68.44(10)
C10 C5 Ru2 103.47(11)
C6 C5 H5 115.1(14)
C10 C5 H5 117.0(14)
Ru2 C5 H5 124.2(14)
C7 C6 C5 115.54(16)
C7 C6 Ru2 70.75(10)
C5 C6 Ru2 72.41(10)
C7 C6 H6 121.3(14)
C5 C6 H6 123.1(14)
Ru2 C6 H6 124.3(14)
C6 C7 C8 115.50(16)
C6 C7 Ru2 70.79(10)
C8 C7 Ru2 72.02(10)
C6 C7 H7 125.5(15)
C8 C7 H7 119.0(15)
Ru2 C7 H7 124.5(15)
C7 C8 C9 120.13(16)
C7 C8 Ru2 68.92(10)
C9 C8 Ru2 103.42(11)
C7 C8 H8 116.0(16)
C9 C8 H8 117.6(16)
Ru2 C8 H8 120.7(15)
C1 C9 C10 119.15(16)
C1 C9 C8 125.81(16)
C10 C9 C8 114.87(15)
C1 C9 Ru1 68.72(10)
C10 C9 Ru1 71.29(9)
C8 C9 Ru1 128.45(12)
C4 C10 C9 119.48(16)
C4 C10 C5 125.95(16)
C9 C10 C5 114.47(15)
C4 C10 Ru1 69.47(10)
C9 C10 Ru1 72.73(10)
C5 C10 Ru1 126.92(11)
C22 C21 C25 107.92(15)
C22 C21 C31 123.44(15)
C25 C21 C31 128.48(16)
C22 C21 Ru1 72.19(10)
C25 C21 Ru1 69.06(10)
C31 C21 Ru1 127.90(11)
C21 C22 C23 107.84(15)
C21 C22 C34 123.98(15)
C23 C22 C34 128.06(15)
C21 C22 Ru1 70.68(9)
C23 C22 Ru1 69.09(10)
C34 C22 Ru1 128.86(11)
C24 C23 C22 107.92(16)
C24 C23 Ru1 70.27(10)
C22 C23 Ru1 73.22(10)
C24 C23 H23 126.0
C22 C23 H23 126.0
Ru1 C23 H23 122.2
C23 C24 C25 108.43(16)
C23 C24 Ru1 71.75(10)
C25 C24 Ru1 71.04(10)
C23 C24 H24 125.8
C25 C24 H24 125.8
Ru1 C24 H24 123.1
C24 C25 C21 107.85(16)
C24 C25 Ru1 70.80(10)
C21 C25 Ru1 72.93(10)
C24 C25 H25 126.1
C21 C25 H25 126.1
Ru1 C25 H25 121.9
C27 C26 C30 107.93(14)
C27 C26 C34 123.94(15)
C30 C26 C34 128.10(15)
C27 C26 Ru2 71.12(9)
C30 C26 Ru2 71.09(9)
C34 C26 Ru2 124.98(11)
C26 C27 C28 108.13(15)
C26 C27 C31 123.36(15)
C28 C27 C31 128.42(15)
C26 C27 Ru2 70.99(9)
C28 C27 Ru2 70.67(9)
C31 C27 Ru2 126.71(11)
C29 C28 C27 108.02(15)
C29 C28 Ru2 71.37(10)
C27 C28 Ru2 71.05(9)
C29 C28 H28 126.0
C27 C28 H28 126.0
Ru2 C28 H28 123.2
C28 C29 C30 107.91(15)
C28 C29 Ru2 70.61(10)
C30 C29 Ru2 70.94(10)
C28 C29 H29 126.0
C30 C29 H29 126.0
Ru2 C29 H29 124.0
C29 C30 C26 108.01(15)
C29 C30 Ru2 71.03(10)
C26 C30 Ru2 70.66(9)
C29 C30 H30 126.0
C26 C30 H30 126.0
Ru2 C30 H30 123.9
C27 C31 C21 107.51(14)
C27 C31 C32 113.13(14)
C21 C31 C32 111.77(15)
C27 C31 C33 108.33(14)
C21 C31 C33 108.35(14)
C32 C31 C33 107.61(14)
C31 C32 H32A 109.5
C31 C32 H32B 109.5
H32A C32 H32B 109.5
C31 C32 H32C 109.5
H32A C32 H32C 109.5
H32B C32 H32C 109.5
C31 C33 H33A 109.5
C31 C33 H33B 109.5
H33A C33 H33B 109.5
C31 C33 H33C 109.5
H33A C33 H33C 109.5
H33B C33 H33C 109.5
C22 C34 C26 107.53(13)
C22 C34 C35 111.37(14)
C26 C34 C35 113.01(14)
C22 C34 C36 108.58(14)
C26 C34 C36 108.48(14)
C35 C34 C36 107.76(14)
C34 C35 H35A 109.5
C34 C35 H35B 109.5
H35A C35 H35B 109.5
C34 C35 H35C 109.5
H35A C35 H35C 109.5
H35B C35 H35C 109.5
C34 C36 H36A 109.5
C34 C36 H36B 109.5
H36A C36 H36B 109.5
C34 C36 H36C 109.5
H36A C36 H36C 109.5
H36B C36 H36C 109.5

loop_
_geom_bond_atom_site_label_1
_geom_bond_atom_site_label_2
_geom_bond_distance
Ru1 C24 2.1745(18)
Ru1 C25 2.1776(17)
Ru1 C2 2.1799(18)
Ru1 C3 2.1926(18)
Ru1 C23 2.1940(17)
Ru1 C21 2.2290(17)
Ru1 C22 2.2487(17)
Ru1 C1 2.2490(17)
Ru1 C4 2.2521(18)
Ru1 C10 2.3170(17)
Ru1 C9 2.3359(17)
Ru2 C7 2.1358(17)
Ru2 C6 2.1363(17)
Ru2 C8 2.1771(17)
Ru2 C5 2.1895(17)
Ru2 C28 2.1896(17)
Ru2 C26 2.1928(16)
Ru2 C27 2.1946(16)
Ru2 C30 2.1985(17)
Ru2 C29 2.1996(17)
C1 C9 1.414(2)
C1 C2 1.421(3)
C1 H1 0.93(3)
C2 C3 1.409(3)
C2 H2 0.91(3)
C3 C4 1.423(3)
C3 H3 0.99(3)
C4 C10 1.416(2)
C4 H4 0.97(2)
C5 C6 1.450(2)
C5 C10 1.459(2)
C5 H5 0.95(2)
C6 C7 1.407(3)
C6 H6 0.96(2)
C7 C8 1.442(3)
C7 H7 0.94(2)
C8 C9 1.454(2)
C8 H8 0.91(2)
C9 C10 1.437(2)
C21 C22 1.425(2)
C21 C25 1.436(2)
C21 C31 1.516(2)
C22 C23 1.436(2)
C22 C34 1.507(2)
C23 C24 1.421(3)
C23 H23 0.9500
C24 C25 1.423(3)
C24 H24 0.9500
C25 H25 0.9500
C26 C27 1.424(2)
C26 C30 1.439(2)
C26 C34 1.515(2)
C27 C28 1.438(2)
C27 C31 1.514(2)
C28 C29 1.430(3)
C28 H28 0.9500
C29 C30 1.433(2)
C29 H29 0.9500
C30 H30 0.9500
C31 C32 1.531(2)
C31 C33 1.552(2)
C32 H32A 0.9800
C32 H32B 0.9800
C32 H32C 0.9800
C33 H33A 0.9800
C33 H33B 0.9800
C33 H33C 0.9800
C34 C35 1.528(2)
C34 C36 1.551(2)
C35 H35A 0.9800
C35 H35B 0.9800
C35 H35C 0.9800
C36 H36A 0.9800
C36 H36B 0.9800
C36 H36C 0.9800

loop_
_geom_torsion_atom_site_label_1
_geom_torsion_atom_site_label_2
_geom_torsion_atom_site_label_3
_geom_torsion_atom_site_label_4
_geom_torsion
C24 Ru1 C1 C9 -162.21(10)
C25 Ru1 C1 C9 -126.78(11)
C2 Ru1 C1 C9 132.33(17)
C3 Ru1 C1 C9 101.68(12)
C23 Ru1 C1 C9 -164.8(3)
C21 Ru1 C1 C9 -86.43(11)
C22 Ru1 C1 C9 -58.45(16)
C4 Ru1 C1 C9 64.03(11)
C10 Ru1 C1 C9 28.20(10)
C24 Ru1 C1 C2 65.46(14)
C25 Ru1 C1 C2 100.89(12)
C3 Ru1 C1 C2 -30.65(11)
C23 Ru1 C1 C2 62.9(4)
C21 Ru1 C1 C2 141.25(11)
C22 Ru1 C1 C2 169.22(12)
C4 Ru1 C1 C2 -68.30(12)
C10 Ru1 C1 C2 -104.13(12)
C9 Ru1 C1 C2 -132.33(17)
C9 C1 C2 C3 0.6(3)
Ru1 C1 C2 C3 57.23(15)
C9 C1 C2 Ru1 -56.62(15)
C24 Ru1 C2 C3 96.56(12)
C25 Ru1 C2 C3 137.35(11)
C23 Ru1 C2 C3 63.94(15)
C21 Ru1 C2 C3 168.22(11)
C22 Ru1 C2 C3 104.4(5)
C1 Ru1 C2 C3 -129.77(17)
C4 Ru1 C2 C3 -29.93(11)
C10 Ru1 C2 C3 -65.90(11)
C9 Ru1 C2 C3 -101.51(12)
C24 Ru1 C2 C1 -133.67(11)
C25 Ru1 C2 C1 -92.87(12)
C3 Ru1 C2 C1 129.77(17)
C23 Ru1 C2 C1 -166.28(11)
C21 Ru1 C2 C1 -62.01(15)
C22 Ru1 C2 C1 -125.8(5)
C4 Ru1 C2 C1 99.84(12)
C10 Ru1 C2 C1 63.88(11)
C9 Ru1 C2 C1 28.26(10)
C1 C2 C3 C4 -1.4(3)
Ru1 C2 C3 C4 56.96(15)
C1 C2 C3 Ru1 -58.33(16)
C24 Ru1 C3 C2 -97.40(12)
C25 Ru1 C3 C2 -62.69(14)
C23 Ru1 C3 C2 -138.11(11)
C21 Ru1 C3 C2 -77.5(5)
C22 Ru1 C3 C2 -167.98(11)
C1 Ru1 C3 C2 30.49(11)
C4 Ru1 C3 C2 130.70(16)
C10 Ru1 C3 C2 102.31(12)
C9 Ru1 C3 C2 66.40(11)
C24 Ru1 C3 C4 131.90(11)
C25 Ru1 C3 C4 166.60(10)
C2 Ru1 C3 C4 -130.70(16)
C23 Ru1 C3 C4 91.19(11)
C21 Ru1 C3 C4 151.8(5)
C22 Ru1 C3 C4 61.32(15)
C1 Ru1 C3 C4 -100.21(12)
C10 Ru1 C3 C4 -28.39(10)
C9 Ru1 C3 C4 -64.30(11)
C2 C3 C4 C10 0.4(3)
Ru1 C3 C4 C10 55.92(15)
C2 C3 C4 Ru1 -55.57(15)
C24 Ru1 C4 C10 160.70(10)
C25 Ru1 C4 C10 174.9(3)
C2 Ru1 C4 C10 -102.19(12)
C3 Ru1 C4 C10 -132.32(16)
C23 Ru1 C4 C10 123.89(10)
C21 Ru1 C4 C10 54.80(17)
C22 Ru1 C4 C10 83.73(11)
C1 Ru1 C4 C10 -64.44(11)
C9 Ru1 C4 C10 -28.90(10)
C24 Ru1 C4 C3 -66.98(14)
C25 Ru1 C4 C3 -52.8(4)
C2 Ru1 C4 C3 30.13(11)
C23 Ru1 C4 C3 -103.79(11)
C21 Ru1 C4 C3 -172.88(12)
C22 Ru1 C4 C3 -143.95(10)
C1 Ru1 C4 C3 67.88(11)
C10 Ru1 C4 C3 132.32(16)
C9 Ru1 C4 C3 103.42(12)
C7 Ru2 C5 C6 -32.82(10)
C8 Ru2 C5 C6 -73.51(11)
C28 Ru2 C5 C6 176.9(4)
C26 Ru2 C5 C6 155.98(10)
C27 Ru2 C5 C6 -170.76(10)
C30 Ru2 C5 C6 115.62(11)
C29 Ru2 C5 C6 87.00(14)
C7 Ru2 C5 C10 84.09(12)
C6 Ru2 C5 C10 116.91(15)
C8 Ru2 C5 C10 43.40(11)
C28 Ru2 C5 C10 -66.2(4)
C26 Ru2 C5 C10 -87.11(11)
C27 Ru2 C5 C10 -53.84(14)
C30 Ru2 C5 C10 -127.47(11)
C29 Ru2 C5 C10 -156.09(11)
C10 C5 C6 C7 -36.0(2)
Ru2 C5 C6 C7 57.67(13)
C10 C5 C6 Ru2 -93.62(14)
C8 Ru2 C6 C7 -33.22(10)
C5 Ru2 C6 C7 -126.14(15)
C28 Ru2 C6 C7 54.93(18)
C26 Ru2 C6 C7 -164.48(11)
C27 Ru2 C6 C7 -86.4(4)
C30 Ru2 C6 C7 149.01(10)
C29 Ru2 C6 C7 102.47(12)
C7 Ru2 C6 C5 126.14(15)
C8 Ru2 C6 C5 92.93(11)
C28 Ru2 C6 C5 -178.93(12)
C26 Ru2 C6 C5 -38.34(15)
C27 Ru2 C6 C5 39.8(4)
C30 Ru2 C6 C5 -84.84(11)
C29 Ru2 C6 C5 -131.39(10)
C5 C6 C7 C8 -0.5(2)
Ru2 C6 C7 C8 58.10(14)
C5 C6 C7 Ru2 -58.56(13)
C8 Ru2 C7 C6 126.33(15)
C5 Ru2 C7 C6 33.38(10)
C28 Ru2 C7 C6 -152.23(10)
C26 Ru2 C7 C6 93.8(4)
C27 Ru2 C7 C6 163.34(10)
C30 Ru2 C7 C6 -62.38(18)
C29 Ru2 C7 C6 -106.94(11)
C6 Ru2 C7 C8 -126.33(15)
C5 Ru2 C7 C8 -92.96(11)
C28 Ru2 C7 C8 81.44(12)
C26 Ru2 C7 C8 -32.6(4)
C27 Ru2 C7 C8 37.01(15)
C30 Ru2 C7 C8 171.29(12)
C29 Ru2 C7 C8 126.73(11)
C6 C7 C8 C9 36.2(2)
Ru2 C7 C8 C9 93.66(15)
C6 C7 C8 Ru2 -57.44(14)
C6 Ru2 C8 C7 32.73(10)
C5 Ru2 C8 C7 73.52(11)
C28 Ru2 C8 C7 -116.18(11)
C26 Ru2 C8 C7 172.94(10)
C27 Ru2 C8 C7 -156.15(10)
C30 Ru2 C8 C7 -157.2(3)
C29 Ru2 C8 C7 -88.64(13)
C7 Ru2 C8 C9 -117.45(16)
C6 Ru2 C8 C9 -84.73(12)
C5 Ru2 C8 C9 -43.94(11)
C28 Ru2 C8 C9 126.36(12)
C26 Ru2 C8 C9 55.49(15)
C27 Ru2 C8 C9 86.39(12)
C30 Ru2 C8 C9 85.4(4)
C29 Ru2 C8 C9 153.90(11)
C2 C1 C9 C10 1.2(3)
Ru1 C1 C9 C10 -52.32(14)
C2 C1 C9 C8 176.29(17)
Ru1 C1 C9 C8 122.81(17)
C2 C1 C9 Ru1 53.48(15)
C7 C8 C9 C1 149.60(17)
Ru2 C8 C9 C1 -137.20(15)
C7 C8 C9 C10 -35.1(2)
Ru2 C8 C9 C10 38.11(16)
C7 C8 C9 Ru1 -120.31(16)
Ru2 C8 C9 Ru1 -47.11(17)
C24 Ru1 C9 C1 50.4(3)
C25 Ru1 C9 C1 69.91(13)
C2 Ru1 C9 C1 -29.39(11)
C3 Ru1 C9 C1 -67.08(11)
C23 Ru1 C9 C1 173.73(14)
C21 Ru1 C9 C1 108.16(11)
C22 Ru1 C9 C1 146.90(11)
C4 Ru1 C9 C1 -104.17(12)
C10 Ru1 C9 C1 -133.14(15)
C24 Ru1 C9 C10 -176.4(2)
C25 Ru1 C9 C10 -156.95(10)
C2 Ru1 C9 C10 103.75(11)
C3 Ru1 C9 C10 66.06(10)
C23 Ru1 C9 C10 -53.13(18)
C21 Ru1 C9 C10 -118.70(10)
C22 Ru1 C9 C10 -79.96(11)
C1 Ru1 C9 C10 133.14(15)
C4 Ru1 C9 C10 28.97(10)
C24 Ru1 C9 C8 -69.1(3)
C25 Ru1 C9 C8 -49.60(18)
C2 Ru1 C9 C8 -148.90(18)
C3 Ru1 C9 C8 173.41(17)
C23 Ru1 C9 C8 54.2(2)
C21 Ru1 C9 C8 -11.36(17)
C22 Ru1 C9 C8 27.39(18)
C1 Ru1 C9 C8 -119.5(2)
C4 Ru1 C9 C8 136.32(17)
C10 Ru1 C9 C8 107.35(19)
C3 C4 C10 C9 1.4(3)
Ru1 C4 C10 C9 54.84(14)
C3 C4 C10 C5 -174.79(16)
Ru1 C4 C10 C5 -121.38(16)
C3 C4 C10 Ru1 -53.41(15)
C1 C9 C10 C4 -2.2(2)
C8 C9 C10 C4 -177.81(15)
Ru1 C9 C10 C4 -53.30(14)
C1 C9 C10 C5 174.47(15)
C8 C9 C10 C5 -1.2(2)
Ru1 C9 C10 C5 123.34(13)
C1 C9 C10 Ru1 51.13(14)
C8 C9 C10 Ru1 -124.51(14)
C6 C5 C10 C4 -147.12(17)
Ru2 C5 C10 C4 140.24(15)
C6 C5 C10 C9 36.5(2)
Ru2 C5 C10 C9 -36.14(16)
C6 C5 C10 Ru1 122.71(15)
Ru2 C5 C10 Ru1 50.07(15)
C24 Ru1 C10 C4 -51.5(2)
C25 Ru1 C10 C4 -177.42(15)
C2 Ru1 C10 C4 66.78(11)
C3 Ru1 C10 C4 29.32(11)
C23 Ru1 C10 C4 -73.42(12)
C21 Ru1 C10 C4 -150.71(10)
C22 Ru1 C10 C4 -111.91(11)
C1 Ru1 C10 C4 103.71(12)
C9 Ru1 C10 C4 131.82(15)
C24 Ru1 C10 C9 176.70(18)
C25 Ru1 C10 C9 50.76(19)
C2 Ru1 C10 C9 -65.03(10)
C3 Ru1 C10 C9 -102.50(11)
C23 Ru1 C10 C9 154.76(10)
C21 Ru1 C10 C9 77.47(11)
C22 Ru1 C10 C9 116.27(10)
C1 Ru1 C10 C9 -28.10(10)
C4 Ru1 C10 C9 -131.82(15)
C24 Ru1 C10 C5 68.7(3)
C25 Ru1 C10 C5 -57.2(2)
C2 Ru1 C10 C5 -173.04(16)
C3 Ru1 C10 C5 149.50(16)
C23 Ru1 C10 C5 46.76(17)
C21 Ru1 C10 C5 -30.53(17)
C22 Ru1 C10 C5 8.27(16)
C1 Ru1 C10 C5 -136.11(16)
C4 Ru1 C10 C5 120.18(19)
C9 Ru1 C10 C5 -108.00(18)
C24 Ru1 C21 C22 -79.72(11)
C25 Ru1 C21 C22 -117.97(14)
C2 Ru1 C21 C22 -169.07(11)
C3 Ru1 C21 C22 -100.8(5)
C23 Ru1 C21 C22 -36.96(10)
C1 Ru1 C21 C22 154.57(10)
C4 Ru1 C21 C22 45.11(16)
C10 Ru1 C21 C22 79.43(11)
C9 Ru1 C21 C22 116.57(10)
C24 Ru1 C21 C25 38.24(11)
C2 Ru1 C21 C25 -51.10(15)
C3 Ru1 C21 C25 17.2(5)
C23 Ru1 C21 C25 81.01(11)
C22 Ru1 C21 C25 117.97(14)
C1 Ru1 C21 C25 -87.47(11)
C4 Ru1 C21 C25 163.08(12)
C10 Ru1 C21 C25 -162.61(10)
C9 Ru1 C21 C25 -125.46(10)
C24 Ru1 C21 C31 161.36(17)
C25 Ru1 C21 C31 123.12(19)
C2 Ru1 C21 C31 72.02(18)
C3 Ru1 C21 C31 140.3(5)
C23 Ru1 C21 C31 -155.87(17)
C22 Ru1 C21 C31 -118.91(19)
C1 Ru1 C21 C31 35.65(16)
C4 Ru1 C21 C31 -73.8(2)
C10 Ru1 C21 C31 -39.48(17)
C9 Ru1 C21 C31 -2.34(16)
C25 C21 C22 C23 -0.78(19)
C31 C21 C22 C23 -176.55(15)
Ru1 C21 C22 C23 59.33(12)
C25 C21 C22 C34 175.46(15)
C31 C21 C22 C34 -0.3(3)
Ru1 C21 C22 C34 -124.44(15)
C25 C21 C22 Ru1 -60.11(11)
C31 C21 C22 Ru1 124.13(15)
C24 Ru1 C22 C21 80.67(11)
C25 Ru1 C22 C21 37.62(10)
C2 Ru1 C22 C21 72.4(6)
C3 Ru1 C22 C21 167.17(11)
C23 Ru1 C22 C21 118.78(14)
C1 Ru1 C22 C21 -44.64(16)
C4 Ru1 C22 C21 -155.82(9)
C10 Ru1 C22 C21 -117.66(10)
C9 Ru1 C22 C21 -80.01(11)
C24 Ru1 C22 C23 -38.11(11)
C25 Ru1 C22 C23 -81.16(11)
C2 Ru1 C22 C23 -46.4(6)
C3 Ru1 C22 C23 48.39(16)
C21 Ru1 C22 C23 -118.78(14)
C1 Ru1 C22 C23 -163.42(12)
C4 Ru1 C22 C23 85.40(11)
C10 Ru1 C22 C23 123.56(10)
C9 Ru1 C22 C23 161.21(10)
C24 Ru1 C22 C34 -160.76(17)
C25 Ru1 C22 C34 156.18(17)
C2 Ru1 C22 C34 -169.0(5)
C3 Ru1 C22 C34 -74.27(18)
C23 Ru1 C22 C34 -122.66(19)
C21 Ru1 C22 C34 118.56(18)
C1 Ru1 C22 C34 73.92(19)
C4 Ru1 C22 C34 -37.26(17)
C10 Ru1 C22 C34 0.90(16)
C9 Ru1 C22 C34 38.55(17)
C21 C22 C23 C24 1.76(19)
C34 C22 C23 C24 -174.28(16)
Ru1 C22 C23 C24 62.09(12)
C21 C22 C23 Ru1 -60.33(12)
C34 C22 C23 Ru1 123.63(17)
C25 Ru1 C23 C24 -37.59(11)
C2 Ru1 C23 C24 55.51(15)
C3 Ru1 C23 C24 92.16(12)
C21 Ru1 C23 C24 -80.31(11)
C22 Ru1 C23 C24 -116.71(15)
C1 Ru1 C23 C24 3.1(4)
C4 Ru1 C23 C24 132.06(11)
C10 Ru1 C23 C24 168.72(10)
C9 Ru1 C23 C24 -156.25(14)
C24 Ru1 C23 C22 116.71(15)
C25 Ru1 C23 C22 79.12(11)
C2 Ru1 C23 C22 172.22(11)
C3 Ru1 C23 C22 -151.13(10)
C21 Ru1 C23 C22 36.40(10)
C1 Ru1 C23 C22 119.9(4)
C4 Ru1 C23 C22 -111.23(11)
C10 Ru1 C23 C22 -74.57(12)
C9 Ru1 C23 C22 -39.5(2)
C22 C23 C24 C25 -2.1(2)
Ru1 C23 C24 C25 61.93(13)
C22 C23 C24 Ru1 -64.01(12)
C25 Ru1 C24 C23 117.73(15)
C2 Ru1 C24 C23 -143.30(11)
C3 Ru1 C24 C23 -103.29(11)
C21 Ru1 C24 C23 79.64(11)
C22 Ru1 C24 C23 37.82(10)
C1 Ru1 C24 C23 -179.24(10)
C4 Ru1 C24 C23 -66.99(13)
C10 Ru1 C24 C23 -29.8(3)
C9 Ru1 C24 C23 143.6(2)
C2 Ru1 C24 C25 98.98(11)
C3 Ru1 C24 C25 138.98(11)
C23 Ru1 C24 C25 -117.73(15)
C21 Ru1 C24 C25 -38.09(10)
C22 Ru1 C24 C25 -79.91(11)
C1 Ru1 C24 C25 63.04(14)
C4 Ru1 C24 C25 175.28(10)
C10 Ru1 C24 C25 -147.55(18)
C9 Ru1 C24 C25 25.9(3)
C23 C24 C25 C21 1.6(2)
Ru1 C24 C25 C21 63.98(12)
C23 C24 C25 Ru1 -62.39(13)
C22 C21 C25 C24 -0.49(19)
C31 C21 C25 C24 175.00(16)
Ru1 C21 C25 C24 -62.59(12)
C22 C21 C25 Ru1 62.10(12)
C31 C21 C25 Ru1 -122.41(17)
C2 Ru1 C25 C24 -95.76(11)
C3 Ru1 C25 C24 -60.29(14)
C23 Ru1 C25 C24 37.41(11)
C21 Ru1 C25 C24 116.52(15)
C22 Ru1 C25 C24 79.77(11)
C1 Ru1 C25 C24 -135.42(11)
C4 Ru1 C25 C24 -17.6(4)
C10 Ru1 C25 C24 155.04(14)
C9 Ru1 C25 C24 -170.80(10)
C24 Ru1 C25 C21 -116.52(15)
C2 Ru1 C25 C21 147.72(10)
C3 Ru1 C25 C21 -176.81(10)
C23 Ru1 C25 C21 -79.11(11)
C22 Ru1 C25 C21 -36.74(10)
C1 Ru1 C25 C21 108.06(10)
C4 Ru1 C25 C21 -134.1(3)
C10 Ru1 C25 C21 38.5(2)
C9 Ru1 C25 C21 72.69(12)
C7 Ru2 C26 C27 81.1(4)
C6 Ru2 C26 C27 162.76(11)
C8 Ru2 C26 C27 53.73(13)
C5 Ru2 C26 C27 138.58(10)
C28 Ru2 C26 C27 -37.55(10)
C30 Ru2 C26 C27 -117.45(14)
C29 Ru2 C26 C27 -80.10(10)
C7 Ru2 C26 C30 -161.4(4)
C6 Ru2 C26 C30 -79.79(14)
C8 Ru2 C26 C30 171.18(10)
C5 Ru2 C26 C30 -103.97(10)
C28 Ru2 C26 C30 79.90(11)
C27 Ru2 C26 C30 117.45(14)
C29 Ru2 C26 C30 37.35(10)
C7 Ru2 C26 C34 -37.6(5)
C6 Ru2 C26 C34 44.01(19)
C8 Ru2 C26 C34 -65.01(16)
C5 Ru2 C26 C34 19.83(15)
C28 Ru2 C26 C34 -156.29(16)
C27 Ru2 C26 C34 -118.75(18)
C30 Ru2 C26 C34 123.80(18)
C29 Ru2 C26 C34 161.15(16)
C30 C26 C27 C28 -0.69(18)
C34 C26 C27 C28 -178.75(14)
Ru2 C26 C27 C28 61.23(11)
C30 C26 C27 C31 176.05(15)
C34 C26 C27 C31 -2.0(2)
Ru2 C26 C27 C31 -122.02(15)
C30 C26 C27 Ru2 -61.93(11)
C34 C26 C27 Ru2 120.01(15)
C7 Ru2 C27 C26 -165.13(10)
C6 Ru2 C27 C26 -91.7(4)
C8 Ru2 C27 C26 -141.96(10)
C5 Ru2 C27 C26 -58.63(13)
C28 Ru2 C27 C26 118.01(14)
C30 Ru2 C27 C26 37.83(9)
C29 Ru2 C27 C26 80.45(10)
C7 Ru2 C27 C28 76.86(14)
C6 Ru2 C27 C28 150.3(3)
C8 Ru2 C27 C28 100.03(10)
C5 Ru2 C27 C28 -176.64(10)
C26 Ru2 C27 C28 -118.01(14)
C30 Ru2 C27 C28 -80.18(11)
C29 Ru2 C27 C28 -37.56(10)
C7 Ru2 C27 C31 -47.19(19)
C6 Ru2 C27 C31 26.3(4)
C8 Ru2 C27 C31 -24.02(15)
C5 Ru2 C27 C31 59.31(17)
C28 Ru2 C27 C31 -124.05(18)
C26 Ru2 C27 C31 117.94(18)
C30 Ru2 C27 C31 155.77(16)
C29 Ru2 C27 C31 -161.61(16)
C26 C27 C28 C29 0.73(19)
C31 C27 C28 C29 -175.80(16)
Ru2 C27 C28 C29 62.17(12)
C26 C27 C28 Ru2 -61.44(11)
C31 C27 C28 Ru2 122.03(17)
C7 Ru2 C28 C29 109.57(11)
C6 Ru2 C28 C29 73.37(17)
C8 Ru2 C28 C29 150.57(10)
C5 Ru2 C28 C29 -102.6(4)
C26 Ru2 C28 C29 -80.29(11)
C27 Ru2 C28 C29 -117.45(14)
C30 Ru2 C28 C29 -37.44(10)
C7 Ru2 C28 C27 -132.98(10)
C6 Ru2 C28 C27 -169.18(13)
C8 Ru2 C28 C27 -91.99(10)
C5 Ru2 C28 C27 14.8(4)
C26 Ru2 C28 C27 37.16(9)
C30 Ru2 C28 C27 80.01(10)
C29 Ru2 C28 C27 117.45(14)
C27 C28 C29 C30 -0.48(19)
Ru2 C28 C29 C30 61.48(12)
C27 C28 C29 Ru2 -61.96(11)
C7 Ru2 C29 C28 -95.96(12)
C6 Ru2 C29 C28 -144.01(10)
C8 Ru2 C29 C28 -45.48(14)
C5 Ru2 C29 C28 163.99(10)
C26 Ru2 C29 C28 80.24(10)
C27 Ru2 C29 C28 37.82(10)
C30 Ru2 C29 C28 117.81(14)
C7 Ru2 C29 C30 146.23(10)
C6 Ru2 C29 C30 98.18(12)
C8 Ru2 C29 C30 -163.29(10)
C5 Ru2 C29 C30 46.18(15)
C28 Ru2 C29 C30 -117.81(14)
C26 Ru2 C29 C30 -37.57(10)
C27 Ru2 C29 C30 -80.00(10)
C28 C29 C30 C26 0.06(19)
Ru2 C29 C30 C26 61.32(11)
C28 C29 C30 Ru2 -61.26(12)
C27 C26 C30 C29 0.40(18)
C34 C26 C30 C29 178.35(15)
Ru2 C26 C30 C29 -61.55(12)
C27 C26 C30 Ru2 61.95(11)
C34 C26 C30 Ru2 -120.10(17)
C7 Ru2 C30 C29 -68.46(17)
C6 Ru2 C30 C29 -109.46(11)
C8 Ru2 C30 C29 81.5(4)
C5 Ru2 C30 C29 -152.13(10)
C28 Ru2 C30 C29 37.44(10)
C26 Ru2 C30 C29 117.85(14)
C27 Ru2 C30 C29 80.37(11)
C7 Ru2 C30 C26 173.69(13)
C6 Ru2 C30 C26 132.69(10)
C8 Ru2 C30 C26 -36.4(4)
C5 Ru2 C30 C26 90.02(10)
C28 Ru2 C30 C26 -80.41(10)
C27 Ru2 C30 C26 -37.47(9)
C29 Ru2 C30 C26 -117.85(14)
C26 C27 C31 C21 25.9(2)
C28 C27 C31 C21 -158.08(16)
Ru2 C27 C31 C21 -64.38(17)
C26 C27 C31 C32 149.76(16)
C28 C27 C31 C32 -34.2(2)
Ru2 C27 C31 C32 59.51(19)
C26 C27 C31 C33 -91.02(19)
C28 C27 C31 C33 85.0(2)
Ru2 C27 C31 C33 178.73(12)
C22 C21 C31 C27 -24.8(2)
C25 C21 C31 C27 160.34(16)
Ru1 C21 C31 C27 68.04(18)
C22 C21 C31 C32 -149.52(16)
C25 C21 C31 C32 35.6(2)
Ru1 C21 C31 C32 -56.68(19)
C22 C21 C31 C33 92.07(19)
C25 C21 C31 C33 -82.8(2)
Ru1 C21 C31 C33 -175.09(12)
C21 C22 C34 C26 24.4(2)
C23 C22 C34 C26 -160.18(16)
Ru1 C22 C34 C26 -67.39(18)
C21 C22 C34 C35 148.68(16)
C23 C22 C34 C35 -35.9(2)
Ru1 C22 C34 C35 56.92(19)
C21 C22 C34 C36 -92.82(19)
C23 C22 C34 C36 82.6(2)
Ru1 C22 C34 C36 175.42(12)
C27 C26 C34 C22 -23.3(2)
C30 C26 C34 C22 159.08(16)
Ru2 C26 C34 C22 66.45(17)
C27 C26 C34 C35 -146.58(16)
C30 C26 C34 C35 35.8(2)
Ru2 C26 C34 C35 -56.87(18)
C27 C26 C34 C36 93.99(18)
C30 C26 C34 C36 -83.7(2)
Ru2 C26 C34 C36 -176.30(11)
